data_9015903
loop_
_publ_author_name
'Bosi, F.'
'Andreozzi, G. B.'
'Skogby, H.'
'Lussier, A. J.'
'Abdu, Y.'
'Hawthorne, F. C.'

_publ_section_title
;
 Fluor-elbaite, Na(Li1.5Al1.5)Al6(Si6O18)(BO3)3(OH)3F, a new mineral species
 of the tourmaline supergroup
 Note: split-site SREF
;
_journal_name_full 'American Mineralogist'
_journal_page_first 297
_journal_page_last 303
_journal_paper_doi 10.2138/am.2013.4285
_journal_volume 98
_journal_year 2013
_chemical_compound_source 'Urubu mine, Minas Gerais, Brazil'
_chemical_formula_sum 'Al7.2 B3 Ca0.02 F0.699 Fe0.909 H6.189 Li0.741 Mn0.09 Na0.83 O30.3 Si6 Zn0.06'
_chemical_name_mineral Fluor-elbaite
_space_group_IT_number 160
_symmetry_space_group_name_Hall 'R 3 -2"'
_symmetry_space_group_name_H-M 'R 3 m :H'
_cell_angle_alpha 90
_cell_angle_beta 90
_cell_angle_gamma 120
_cell_formula_units_Z 3
_cell_length_a 15.9083
_cell_length_b 15.9083
_cell_length_c 7.1229
_cell_volume 1561.115
_database_code_amcsd 0019776
_exptl_crystal_density_diffrn 3.141
_cod_original_cell_volume 1561.116
_cod_original_sg_symbol_H-M 'R 3 m'
_cod_original_formula_sum 'Na.83 Ca.02 Li.741 Mn.09 Fe.909 Al7.2 Zn.06 Si6 B3 F.699 O30.3 H6.189'
_cod_database_code 9015903

loop_
_space_group_symop_operation_xyz
x,y,z
2/3+x,1/3+y,1/3+z
1/3+x,2/3+y,2/3+z
x,x-y,z
2/3+x,1/3+x-y,1/3+z
1/3+x,2/3+x-y,2/3+z
-y,-x,z
2/3-y,1/3-x,1/3+z
1/3-y,2/3-x,2/3+z
-x+y,y,z
2/3-x+y,1/3+y,1/3+z
1/3-x+y,2/3+y,2/3+z
-y,x-y,z
2/3-y,1/3+x-y,1/3+z
1/3-y,2/3+x-y,2/3+z
-x+y,-x,z
2/3-x+y,1/3-x,1/3+z
1/3-x+y,2/3-x,2/3+z

loop_
_atom_site_aniso_label
_atom_site_aniso_U_11
_atom_site_aniso_U_22
_atom_site_aniso_U_33
_atom_site_aniso_U_12
_atom_site_aniso_U_13
_atom_site_aniso_U_23
NaX 0.02860 0.02860 0.02120 0.01430 0.00000 0.00000
CaX 0.02860 0.02860 0.02120 0.01430 0.00000 0.00000
LiY 0.01000 0.00880 0.01290 0.00502 -0.00120 -0.00058
Mn2+Y 0.01000 0.00880 0.01290 0.00502 -0.00120 -0.00058
Fe2+Y 0.01000 0.00880 0.01290 0.00502 -0.00120 -0.00058
AlY 0.01000 0.00880 0.01290 0.00502 -0.00120 -0.00058
ZnY 0.01000 0.00880 0.01290 0.00502 -0.00120 -0.00058
AlZ 0.00790 0.00930 0.00670 0.00472 0.00047 0.00076
Si 0.00630 0.00612 0.00689 0.00302 0.00008 -0.00027
B 0.00980 0.01080 0.00730 0.00540 0.00000 0.00000
O3 0.02060 0.01040 0.00530 0.01030 0.00000 0.00000
O4 0.00860 0.01310 0.00990 0.00650 -0.00030 -0.00060
O5 0.01470 0.00880 0.01000 0.00740 0.00040 0.00020
O6 0.00840 0.01040 0.00610 0.00340 0.00010 0.00000
O7 0.00730 0.00720 0.00740 0.00230 0.00040 -0.00100
O8 0.00750 0.01170 0.01050 0.00560 0.00090 0.00280

loop_
_atom_site_label
_atom_site_fract_x
_atom_site_fract_y
_atom_site_fract_z
_atom_site_occupancy
_atom_site_U_iso_or_equiv
_atom_site_type_symbol
_atom_site_attached_hydrogens
NaX 0.00000 0.00000 0.23640 0.83000 0.02610 Na 0
CaX 0.00000 0.00000 0.23640 0.02000 0.02610 Ca 0
LiY 0.12424 0.06212 0.62767 0.24700 0.01040 Li 0
Mn2+Y 0.12424 0.06212 0.62767 0.03000 0.01040 Mn 0
Fe2+Y 0.12424 0.06212 0.62767 0.30300 0.01040 Fe 0
AlY 0.12424 0.06212 0.62767 0.40000 0.01040 Al 0
ZnY 0.12424 0.06212 0.62767 0.02000 0.01040 Zn 0
AlZ 0.29768 0.26081 0.61157 1.00000 0.00780 Al 0
Si 0.19200 0.18999 0.00000 1.00000 0.00646 Si 0
B 0.10948 0.21900 0.45530 1.00000 0.00920 B 0
F1 0.02380 0.01188 0.78540 0.23300 0.01420 F 0
O-H1 0.02380 0.01188 0.78540 0.06300 0.01420 O 1
O1 0.02380 0.01188 0.78540 0.03700 0.01420 O 0
O2 0.05180 0.92990 0.48460 0.50000 0.01030 O 0
O3 0.26888 0.13444 0.50970 1.00000 0.01100 O 0
H3 0.26200 0.13080 0.37280 1.00000 0.01500 H 0
O4 0.09313 0.18626 0.07090 1.00000 0.01000 O 0
O5 0.18668 0.09334 0.09380 1.00000 0.01050 O 0
O6 0.19722 0.18699 0.77565 1.00000 0.00890 O 0
O7 0.28568 0.28588 0.08039 1.00000 0.00790 O 0
O8 0.20996 0.27053 0.44143 1.00000 0.00950 O 0

loop_
_cod_changelog_entry_id
_cod_changelog_entry_author
_cod_changelog_entry_date
_cod_changelog_entry_text
1
;cod-tools version 3.8.0
Id: cif_guess_AMCSD_atom_types 9581 2023-05-17 12:35:41Z saulius
;
2023-05-18T11:42:59+03:00
;Derived atom types and hydrogen counts
from atom names that follow the AMCSD naming convention
(Wat == water, O-H == hydroxyl).
;

loop_
_cod_related_entry_id
_cod_related_entry_database
_cod_related_entry_code
1 AMCSD 0019776
